data_7246488
loop_
_publ_author_name
'Yagi, Takumi'
'Tachikawa, Takashi'
'Ito, Suguru'

_publ_section_title
;
 Solvates of a dianisyl-substituted donor--acceptor-type benzothiadiazole:
 mechanochromic, vapochromic, and acid-responsive multicolor luminescence
;
_journal_issue 16
_journal_name_full CrystEngComm
_journal_page_first 2379
_journal_page_last 2389
_journal_paper_doi 10.1039/D2CE01705A
_journal_volume 25
_journal_year 2023
_chemical_formula_moiety 'C36 H25 Cl3 N4 O2 S'
_chemical_formula_sum 'C36 H25 Cl3 N4 O2 S'
_chemical_formula_weight 684.04
_chemical_name_systematic
4-(4-methoxyphenyl)-7-[1-(4-methoxyphenyl)-1H-phenanthro[9,10-d]imidazol-2-yl]benzo[c][1,2,5]thiadiazole
_space_group_crystal_system monoclinic
_space_group_IT_number 14
_space_group_name_Hall '-P 2ybc'
_space_group_name_H-M_alt 'P 1 21/c 1'
_atom_sites_solution_hydrogens geom
_atom_sites_solution_primary direct
_atom_sites_solution_secondary difmap
_audit_update_record
;
2022-12-26 deposited with the CCDC.	2023-03-21 downloaded from the CCDC.
;
_cell_angle_alpha 90.0000
_cell_angle_beta 111.601(2)
_cell_angle_gamma 90.0000
_cell_formula_units_Z 4
_cell_length_a 13.6322(2)
_cell_length_b 22.3975(3)
_cell_length_c 10.78060(19)
_cell_measurement_reflns_used 10352
_cell_measurement_temperature 223
_cell_measurement_theta_max 74.83
_cell_measurement_theta_min 4.85
_cell_volume 3060.44(9)
_computing_cell_refinement 'CrysAlisPro 1.171.40.66a (Rigaku OD, 2019)'
_computing_data_collection 'CrysAlisPro 1.171.40.66a (Rigaku OD, 2019)'
_computing_data_reduction 'CrysAlisPro 1.171.40.66a (Rigaku OD, 2019)'
_computing_molecular_graphics 'CrystalStructure 4.2.5'
_computing_publication_material 'CrystalStructure 4.2.5 (Rigaku, 2017)'
_computing_structure_refinement 'SHELXL Version 2014/7 (Sheldrick, 2008)'
_computing_structure_solution 'SIR92 (Altomare, et al., 1994)'
_diffrn_ambient_temperature 223
_diffrn_detector_area_resol_mean 5.814
_diffrn_measured_fraction_theta_full 1.000
_diffrn_measured_fraction_theta_max 1.000
_diffrn_measurement_device_type 'Rigaku XtaLAB P200'
_diffrn_measurement_method \w
_diffrn_radiation_type 'Cu K\a'
_diffrn_radiation_wavelength 1.54184
_diffrn_reflns_av_R_equivalents 0.0580
_diffrn_reflns_Laue_measured_fraction_full 1.000
_diffrn_reflns_Laue_measured_fraction_max 1.000
_diffrn_reflns_limit_h_max 16
_diffrn_reflns_limit_h_min -16
_diffrn_reflns_limit_k_max 20
_diffrn_reflns_limit_k_min -26
_diffrn_reflns_limit_l_max 10
_diffrn_reflns_limit_l_min -12
_diffrn_reflns_number 18142
_diffrn_reflns_point_group_measured_fraction_full 1.000
_diffrn_reflns_point_group_measured_fraction_max 1.000
_diffrn_reflns_theta_full 67.684
_diffrn_reflns_theta_max 68.243
_diffrn_reflns_theta_min 3.947
_diffrn_standards_number 0
_exptl_absorpt_coefficient_mu 3.691
_exptl_absorpt_correction_T_max 0.964
_exptl_absorpt_correction_T_min 0.539
_exptl_absorpt_correction_type multi-scan
_exptl_absorpt_process_details
;
CrysAlisPro 1.171.40.66a (Rigaku Oxford Diffraction, 2019)
Empirical absorption correction using spherical harmonics,
 implemented in SCALE3 ABSPACK scaling algorithm.
;
_exptl_crystal_colour yellow
_exptl_crystal_density_diffrn 1.484
_exptl_crystal_density_method 'not measured'
_exptl_crystal_description block
_exptl_crystal_F_000 1408.00
_exptl_crystal_preparation Luminescent
_exptl_crystal_recrystallization_method 'Re-crystallisation from solvent: hexane/chloroform'
_exptl_crystal_size_max 0.700
_exptl_crystal_size_mid 0.500
_exptl_crystal_size_min 0.010
_refine_diff_density_max 0.26
_refine_diff_density_min -0.42
_refine_ls_extinction_method none
_refine_ls_goodness_of_fit_ref 1.066
_refine_ls_hydrogen_treatment constr
_refine_ls_number_parameters 415
_refine_ls_number_reflns 5603
_refine_ls_number_restraints 0
_refine_ls_R_factor_all 0.0470
_refine_ls_R_factor_gt 0.0436
_refine_ls_shift/su_max 0.001
_refine_ls_structure_factor_coef Fsqd
_refine_ls_weighting_details 'w = 1/[\s^2^(Fo^2^)+(0.0701P)^2^+0.6789P] where P=(Fo^2^+2Fc^2^)/3'
_refine_ls_weighting_scheme calc
_refine_ls_wR_factor_gt 0.1219
_refine_ls_wR_factor_ref 0.1252
_reflns_Friedel_coverage 0.000
_reflns_number_gt 5023
_reflns_number_total 5603
_reflns_threshold_expression F^2^>2.0\s(F^2^)
_cod_data_source_file d2ce01705a2.cif
_cod_data_source_block ygt057
_cod_depositor_comments 'Adding full bibliography for 7246486--7246491.cif.'
_cod_database_code 7246488

loop_
_space_group_symop_id
_space_group_symop_operation_xyz
1 +X,+Y,+Z
2 -X,1/2+Y,1/2-Z
3 -X,-Y,-Z
4 +X,-1/2-Y,-1/2+Z

loop_
_atom_site_label
_atom_site_type_symbol
_atom_site_fract_x
_atom_site_fract_y
_atom_site_fract_z
_atom_site_U_iso_or_equiv
_atom_site_adp_type
_atom_site_occupancy
_atom_site_site_symmetry_order
_atom_site_calc_flag
_atom_site_refinement_flags_posn
_atom_site_refinement_flags_adp
_atom_site_refinement_flags_occupancy
_atom_site_disorder_assembly
_atom_site_disorder_group
Cl1 Cl 0.15179(5) -0.01743(2) 1.09975(5) 0.04599(17) Uani 1 1 d . . . . .
Cl2 Cl 0.19596(5) -0.12899(3) 0.99639(6) 0.05280(18) Uani 1 1 d . . . . .
Cl3 Cl 0.01061(4) -0.11655(3) 1.06057(6) 0.04807(17) Uani 1 1 d . . . . .
S1 S 0.13075(5) 0.06157(2) 0.76067(6) 0.04328(17) Uani 1 1 d . . . . .
O1 O 0.62619(11) 0.05131(7) 1.08701(13) 0.0380(4) Uani 1 1 d . . . . .
O2 O -0.05756(11) -0.27620(6) 0.77847(14) 0.0341(3) Uani 1 1 d . . . . .
N1 N 0.38838(11) 0.07453(7) 0.54514(14) 0.0239(3) Uani 1 1 d . . . . .
N2 N 0.26877(12) 0.06752(7) 0.33711(14) 0.0242(3) Uani 1 1 d . . . . .
N3 N 0.19485(14) 0.07017(7) 0.66293(17) 0.0335(4) Uani 1 1 d . . . . .
N4 N 0.09117(13) -0.00646(8) 0.73056(16) 0.0327(4) Uani 1 1 d . . . . .
C1 C 0.42166(13) 0.11287(8) 0.46705(17) 0.0228(4) Uani 1 1 d . . . . .
C2 C 0.51272(13) 0.15069(8) 0.49871(17) 0.0240(4) Uani 1 1 d . . . . .
C3 C 0.59732(14) 0.15224(9) 0.62309(18) 0.0286(4) Uani 1 1 d . . . . .
H3 H 0.5967 0.1266 0.6918 0.034 Uiso 1 1 calc R U . . .
C4 C 0.68049(15) 0.19064(10) 0.64517(19) 0.0342(4) Uani 1 1 d . . . . .
H4 H 0.7360 0.1913 0.7289 0.041 Uiso 1 1 calc R U . . .
C5 C 0.68316(16) 0.22860(10) 0.5444(2) 0.0385(5) Uani 1 1 d . . . . .
H5 H 0.7399 0.2551 0.5604 0.046 Uiso 1 1 calc R U . . .
C6 C 0.60284(16) 0.22735(10) 0.4213(2) 0.0364(5) Uani 1 1 d . . . . .
H6 H 0.6059 0.2531 0.3539 0.044 Uiso 1 1 calc R U . . .
C7 C 0.51588(14) 0.18847(8) 0.39353(18) 0.0262(4) Uani 1 1 d . . . . .
C8 C 0.43174(14) 0.18649(8) 0.26076(17) 0.0259(4) Uani 1 1 d . . . . .
C9 C 0.42974(16) 0.22526(9) 0.15704(19) 0.0340(4) Uani 1 1 d . . . . .
H9 H 0.4831 0.2541 0.1733 0.041 Uiso 1 1 calc R U . . .
C10 C 0.35124(17) 0.22184(10) 0.0321(2) 0.0374(5) Uani 1 1 d . . . . .
H10 H 0.3508 0.2488 -0.0349 0.045 Uiso 1 1 calc R U . . .
C11 C 0.27260(16) 0.17855(9) 0.00490(18) 0.0342(4) Uani 1 1 d . . . . .
H11 H 0.2205 0.1756 -0.0811 0.041 Uiso 1 1 calc R U . . .
C12 C 0.27133(15) 0.14015(8) 0.10386(17) 0.0288(4) Uani 1 1 d . . . . .
H12 H 0.2181 0.1111 0.0854 0.035 Uiso 1 1 calc R U . . .
C13 C 0.34939(14) 0.14416(8) 0.23261(17) 0.0244(4) Uani 1 1 d . . . . .
C14 C 0.34609(13) 0.10800(8) 0.34041(17) 0.0226(4) Uani 1 1 d . . . . .
C15 C 0.29592(13) 0.04861(8) 0.46115(17) 0.0237(4) Uani 1 1 d . . . . .
C16 C 0.23430(13) 0.00447(8) 0.50351(16) 0.0237(4) Uani 1 1 d . . . . .
C17 C 0.18828(14) 0.01761(8) 0.59992(17) 0.0245(4) Uani 1 1 d . . . . .
C18 C 0.12729(13) -0.02633(8) 0.63648(16) 0.0236(4) Uani 1 1 d . . . . .
C19 C 0.11064(13) -0.08475(8) 0.57818(16) 0.0243(4) Uani 1 1 d . . . . .
C20 C 0.15241(15) -0.09402(9) 0.48154(17) 0.0290(4) Uani 1 1 d . . . . .
H20 H 0.1401 -0.1309 0.4370 0.035 Uiso 1 1 calc R U . . .
C21 C 0.21319(15) -0.05069(9) 0.44562(17) 0.0285(4) Uani 1 1 d . . . . .
H21 H 0.2400 -0.0603 0.3793 0.034 Uiso 1 1 calc R U . . .
C22 C 0.05974(13) -0.13349(8) 0.62591(16) 0.0243(4) Uani 1 1 d . . . . .
C23 C -0.02703(14) -0.12474(8) 0.66249(17) 0.0260(4) Uani 1 1 d . . . . .
H23 H -0.0576 -0.0866 0.6530 0.031 Uiso 1 1 calc R U . . .
C24 C -0.06971(14) -0.17102(8) 0.71270(17) 0.0263(4) Uani 1 1 d . . . . .
H24 H -0.1287 -0.1642 0.7362 0.032 Uiso 1 1 calc R U . . .
C25 C -0.02425(14) -0.22738(8) 0.72770(17) 0.0255(4) Uani 1 1 d . . . . .
C26 C 0.06106(14) -0.23721(8) 0.68985(18) 0.0300(4) Uani 1 1 d . . . . .
H26 H 0.0909 -0.2755 0.6983 0.036 Uiso 1 1 calc R U . . .
C27 C 0.10255(14) -0.19100(8) 0.63969(18) 0.0285(4) Uani 1 1 d . . . . .
H27 H 0.1605 -0.1983 0.6144 0.034 Uiso 1 1 calc R U . . .
C28 C 0.44179(13) 0.06593(8) 0.68689(17) 0.0245(4) Uani 1 1 d . . . . .
C29 C 0.51200(15) 0.01879(9) 0.73415(19) 0.0298(4) Uani 1 1 d . . . . .
H29 H 0.5188 -0.0103 0.6749 0.036 Uiso 1 1 calc R U . . .
C30 C 0.57184(15) 0.01499(9) 0.86903(19) 0.0321(4) Uani 1 1 d . . . . .
H30 H 0.6191 -0.0169 0.9018 0.039 Uiso 1 1 calc R U . . .
C31 C 0.56222(14) 0.05826(9) 0.95611(18) 0.0292(4) Uani 1 1 d . . . . .
C32 C 0.49108(15) 0.10489(9) 0.90881(18) 0.0310(4) Uani 1 1 d . . . . .
H32 H 0.4838 0.1339 0.9679 0.037 Uiso 1 1 calc R U . . .
C33 C 0.43066(14) 0.10839(9) 0.77341(18) 0.0290(4) Uani 1 1 d . . . . .
H33 H 0.3821 0.1397 0.7407 0.035 Uiso 1 1 calc R U . . .
C34 C -0.13081(17) -0.26631(9) 0.8426(2) 0.0359(4) Uani 1 1 d . . . . .
H34A H -0.1479 -0.3041 0.8738 0.043 Uiso 1 1 calc R U . . .
H34B H -0.0998 -0.2396 0.9178 0.043 Uiso 1 1 calc R U . . .
H34C H -0.1946 -0.2485 0.7798 0.043 Uiso 1 1 calc R U . . .
C35 C 0.62083(18) 0.09622(11) 1.1773(2) 0.0445(5) Uani 1 1 d . . . . .
H35A H 0.6693 0.0866 1.2665 0.053 Uiso 1 1 calc R U . . .
H35B H 0.6399 0.1345 1.1504 0.053 Uiso 1 1 calc R U . . .
H35C H 0.5496 0.0983 1.1766 0.053 Uiso 1 1 calc R U . . .
C36 C 0.09671(16) -0.07951(9) 0.99943(18) 0.0321(4) Uani 1 1 d . . . . .
H36 H 0.0565 -0.0657 0.9074 0.039 Uiso 1 1 calc R U . . .

loop_
_atom_site_aniso_label
_atom_site_aniso_U_11
_atom_site_aniso_U_22
_atom_site_aniso_U_33
_atom_site_aniso_U_23
_atom_site_aniso_U_13
_atom_site_aniso_U_12
Cl1 0.0538(3) 0.0315(3) 0.0435(3) -0.0070(2) 0.0071(2) -0.0094(2)
Cl2 0.0456(3) 0.0521(4) 0.0632(4) -0.0099(3) 0.0230(3) 0.0047(3)
Cl3 0.0440(3) 0.0401(3) 0.0647(4) 0.0037(2) 0.0255(3) -0.0053(2)
S1 0.0612(4) 0.0281(3) 0.0543(3) -0.0142(2) 0.0375(3) -0.0131(2)
O1 0.0309(7) 0.0466(9) 0.0259(7) 0.0021(6) -0.0020(6) 0.0042(6)
O2 0.0399(8) 0.0211(7) 0.0424(7) 0.0043(5) 0.0164(6) -0.0031(5)
N1 0.0221(7) 0.0244(8) 0.0214(7) 0.0019(6) 0.0035(6) -0.0032(6)
N2 0.0242(7) 0.0218(8) 0.0241(7) -0.0004(6) 0.0057(6) -0.0032(6)
N3 0.0419(9) 0.0232(8) 0.0389(9) -0.0052(7) 0.0190(7) -0.0059(7)
N4 0.0395(9) 0.0261(9) 0.0358(8) -0.0041(7) 0.0177(7) -0.0064(7)
C1 0.0217(8) 0.0197(8) 0.0256(8) -0.0006(6) 0.0071(7) -0.0003(6)
C2 0.0210(8) 0.0205(9) 0.0288(9) -0.0023(7) 0.0073(7) -0.0007(7)
C3 0.0238(9) 0.0285(10) 0.0298(9) -0.0020(7) 0.0056(7) -0.0004(7)
C4 0.0251(9) 0.0362(11) 0.0346(10) -0.0035(8) 0.0031(8) -0.0043(8)
C5 0.0283(10) 0.0369(12) 0.0451(11) -0.0043(9) 0.0076(8) -0.0120(8)
C6 0.0329(10) 0.0319(11) 0.0409(11) 0.0027(8) 0.0094(8) -0.0101(8)
C7 0.0247(9) 0.0214(9) 0.0311(9) -0.0014(7) 0.0084(7) -0.0029(7)
C8 0.0256(9) 0.0224(9) 0.0291(9) -0.0001(7) 0.0094(7) -0.0009(7)
C9 0.0345(10) 0.0285(10) 0.0358(10) 0.0045(8) 0.0093(8) -0.0076(8)
C10 0.0429(12) 0.0350(11) 0.0323(10) 0.0088(8) 0.0114(8) -0.0044(9)
C11 0.0360(10) 0.0344(11) 0.0263(9) 0.0025(8) 0.0045(8) -0.0028(8)
C12 0.0283(9) 0.0267(10) 0.0268(9) -0.0003(7) 0.0049(7) -0.0036(7)
C13 0.0253(9) 0.0201(9) 0.0264(9) -0.0005(7) 0.0079(7) -0.0001(7)
C14 0.0211(8) 0.0190(8) 0.0259(8) -0.0011(6) 0.0066(7) -0.0009(6)
C15 0.0224(8) 0.0222(9) 0.0237(8) -0.0013(6) 0.0053(6) -0.0019(7)
C16 0.0203(8) 0.0245(9) 0.0225(8) 0.0014(7) 0.0036(6) -0.0020(7)
C17 0.0252(9) 0.0211(9) 0.0238(8) 0.0003(6) 0.0049(7) -0.0009(7)
C18 0.0239(8) 0.0220(9) 0.0220(8) 0.0012(6) 0.0049(6) -0.0003(7)
C19 0.0222(8) 0.0222(9) 0.0228(8) 0.0001(7) 0.0016(6) -0.0015(7)
C20 0.0333(10) 0.0243(9) 0.0264(9) -0.0051(7) 0.0074(7) -0.0065(7)
C21 0.0312(9) 0.0304(10) 0.0238(8) -0.0033(7) 0.0097(7) -0.0043(8)
C22 0.0232(8) 0.0215(9) 0.0218(8) -0.0009(6) 0.0009(6) -0.0035(7)
C23 0.0246(9) 0.0203(9) 0.0273(8) 0.0016(7) 0.0029(7) 0.0011(7)
C24 0.0233(8) 0.0240(9) 0.0286(8) 0.0002(7) 0.0058(7) -0.0002(7)
C25 0.0253(9) 0.0203(9) 0.0249(8) 0.0007(6) 0.0021(7) -0.0050(7)
C26 0.0265(9) 0.0197(9) 0.0377(10) 0.0008(7) 0.0047(7) 0.0024(7)
C27 0.0229(9) 0.0248(9) 0.0353(9) -0.0018(7) 0.0076(7) -0.0005(7)
C28 0.0198(8) 0.0262(9) 0.0227(8) 0.0016(7) 0.0021(6) -0.0020(7)
C29 0.0284(9) 0.0266(10) 0.0308(9) -0.0011(7) 0.0068(7) 0.0019(7)
C30 0.0268(9) 0.0299(10) 0.0345(10) 0.0043(8) 0.0051(8) 0.0054(7)
C31 0.0202(8) 0.0349(11) 0.0259(9) 0.0037(7) 0.0008(7) -0.0030(7)
C32 0.0287(9) 0.0321(10) 0.0273(9) -0.0036(7) 0.0046(7) 0.0015(8)
C33 0.0255(9) 0.0276(10) 0.0283(9) 0.0006(7) 0.0034(7) 0.0042(7)
C34 0.0422(11) 0.0296(10) 0.0367(10) 0.0027(8) 0.0153(8) -0.0055(8)
C35 0.0419(12) 0.0520(14) 0.0277(10) -0.0027(9) -0.0013(9) -0.0010(10)
C36 0.0356(10) 0.0287(10) 0.0265(9) 0.0005(7) 0.0050(7) -0.0019(8)

loop_
_atom_type_symbol
_atom_type_description
_atom_type_scat_dispersion_real
_atom_type_scat_dispersion_imag
_atom_type_scat_source
C C 0.0181 0.0091
;
International Tables for Crystallography
(Vol. C, Tables 4.2.6.8 and 6.1.1.4)
;
H H 0.0000 0.0000
;
International Tables for Crystallography
(Vol. C, Table 6.1.1.4)
;
N N 0.0311 0.0180
;
International Tables for Crystallography
(Vol. C, Tables 4.2.6.8 and 6.1.1.4)
;
O O 0.0492 0.0322
;
International Tables for Crystallography
(Vol. C, Tables 4.2.6.8 and 6.1.1.4)
;
S S 0.3331 0.5567
;
International Tables for Crystallography
(Vol. C, Tables 4.2.6.8 and 6.1.1.4)
;
Cl Cl 0.3639 0.7018
;
International Tables for Crystallography
(Vol. C, Tables 4.2.6.8 and 6.1.1.4)
;

loop_
_geom_angle_atom_site_label_1
_geom_angle_atom_site_label_2
_geom_angle_atom_site_label_3
_geom_angle
_geom_angle_site_symmetry_1
_geom_angle_site_symmetry_3
_geom_angle_publ_flag
N3 S1 N4 101.76(9) . . ?
C31 O1 C35 116.89(16) . . ?
C25 O2 C34 117.59(15) . . ?
C15 N1 C1 106.57(14) . . ?
C15 N1 C28 128.41(15) . . ?
C1 N1 C28 125.01(14) . . ?
C15 N2 C14 104.96(14) . . ?
C17 N3 S1 105.94(13) . . ?
C18 N4 S1 105.94(13) . . ?
C14 C1 N1 105.03(15) . . ?
C14 C1 C2 123.18(16) . . ?
N1 C1 C2 131.79(15) . . ?
C3 C2 C7 119.14(16) . . ?
C3 C2 C1 124.96(17) . . ?
C7 C2 C1 115.90(15) . . ?
C4 C3 C2 120.96(18) . . ?
C4 C3 H3 119.5 . . ?
C2 C3 H3 119.5 . . ?
C3 C4 C5 120.35(17) . . ?
C3 C4 H4 119.8 . . ?
C5 C4 H4 119.8 . . ?
C6 C5 C4 120.06(18) . . ?
C6 C5 H5 120.0 . . ?
C4 C5 H5 120.0 . . ?
C5 C6 C7 121.71(19) . . ?
C5 C6 H6 119.1 . . ?
C7 C6 H6 119.1 . . ?
C6 C7 C2 117.76(16) . . ?
C6 C7 C8 121.26(17) . . ?
C2 C7 C8 120.98(16) . . ?
C9 C8 C13 117.47(16) . . ?
C9 C8 C7 122.35(16) . . ?
C13 C8 C7 120.18(16) . . ?
C10 C9 C8 121.48(18) . . ?
C10 C9 H9 119.3 . . ?
C8 C9 H9 119.3 . . ?
C9 C10 C11 120.28(18) . . ?
C9 C10 H10 119.9 . . ?
C11 C10 H10 119.9 . . ?
C12 C11 C10 119.98(17) . . ?
C12 C11 H11 120.0 . . ?
C10 C11 H11 120.0 . . ?
C11 C12 C13 120.29(17) . . ?
C11 C12 H12 119.9 . . ?
C13 C12 H12 119.9 . . ?
C12 C13 C8 120.45(17) . . ?
C12 C13 C14 121.78(16) . . ?
C8 C13 C14 117.72(15) . . ?
C1 C14 N2 111.24(15) . . ?
C1 C14 C13 121.60(16) . . ?
N2 C14 C13 127.07(15) . . ?
N2 C15 N1 112.18(16) . . ?
N2 C15 C16 123.37(15) . . ?
N1 C15 C16 124.44(15) . . ?
C21 C16 C17 116.34(17) . . ?
C21 C16 C15 120.87(17) . . ?
C17 C16 C15 122.69(16) . . ?
N3 C17 C16 125.60(17) . . ?
N3 C17 C18 113.53(17) . . ?
C16 C17 C18 120.86(16) . . ?
N4 C18 C19 125.84(17) . . ?
N4 C18 C17 112.80(16) . . ?
C19 C18 C17 121.35(17) . . ?
C20 C19 C18 115.31(17) . . ?
C20 C19 C22 121.93(17) . . ?
C18 C19 C22 122.58(16) . . ?
C19 C20 C21 123.36(17) . . ?
C19 C20 H20 118.3 . . ?
C21 C20 H20 118.3 . . ?
C16 C21 C20 122.65(18) . . ?
C16 C21 H21 118.7 . . ?
C20 C21 H21 118.7 . . ?
C23 C22 C27 117.66(17) . . ?
C23 C22 C19 123.34(16) . . ?
C27 C22 C19 118.96(17) . . ?
C22 C23 C24 121.73(17) . . ?
C22 C23 H23 119.1 . . ?
C24 C23 H23 119.1 . . ?
C25 C24 C23 119.31(17) . . ?
C25 C24 H24 120.3 . . ?
C23 C24 H24 120.3 . . ?
O2 C25 C26 115.34(16) . . ?
O2 C25 C24 124.84(17) . . ?
C26 C25 C24 119.82(17) . . ?
C27 C26 C25 120.37(17) . . ?
C27 C26 H26 119.8 . . ?
C25 C26 H26 119.8 . . ?
C26 C27 C22 121.09(18) . . ?
C26 C27 H27 119.5 . . ?
C22 C27 H27 119.5 . . ?
C33 C28 C29 120.56(16) . . ?
C33 C28 N1 119.06(15) . . ?
C29 C28 N1 120.03(16) . . ?
C30 C29 C28 119.48(18) . . ?
C30 C29 H29 120.3 . . ?
C28 C29 H29 120.3 . . ?
C29 C30 C31 120.11(17) . . ?
C29 C30 H30 119.9 . . ?
C31 C30 H30 119.9 . . ?
O1 C31 C32 123.96(18) . . ?
O1 C31 C30 115.78(17) . . ?
C32 C31 C30 120.26(16) . . ?
C31 C32 C33 119.48(18) . . ?
C31 C32 H32 120.3 . . ?
C33 C32 H32 120.3 . . ?
C28 C33 C32 120.09(17) . . ?
C28 C33 H33 120.0 . . ?
C32 C33 H33 120.0 . . ?
O2 C34 H34A 109.5 . . ?
O2 C34 H34B 109.5 . . ?
H34A C34 H34B 109.5 . . ?
O2 C34 H34C 109.5 . . ?
H34A C34 H34C 109.5 . . ?
H34B C34 H34C 109.5 . . ?
O1 C35 H35A 109.5 . . ?
O1 C35 H35B 109.5 . . ?
H35A C35 H35B 109.5 . . ?
O1 C35 H35C 109.5 . . ?
H35A C35 H35C 109.5 . . ?
H35B C35 H35C 109.5 . . ?
Cl1 C36 Cl3 109.75(11) . . ?
Cl1 C36 Cl2 110.73(11) . . ?
Cl3 C36 Cl2 109.58(11) . . ?
Cl1 C36 H36 108.9 . . ?
Cl3 C36 H36 108.9 . . ?
Cl2 C36 H36 108.9 . . ?

loop_
_geom_bond_atom_site_label_1
_geom_bond_atom_site_label_2
_geom_bond_distance
_geom_bond_site_symmetry_2
_geom_bond_publ_flag
Cl1 C36 1.752(2) . ?
Cl2 C36 1.758(2) . ?
Cl3 C36 1.752(2) . ?
S1 N3 1.6089(18) . ?
S1 N4 1.6092(17) . ?
O1 C31 1.368(2) . ?
O1 C35 1.420(3) . ?
O2 C25 1.373(2) . ?
O2 C34 1.426(3) . ?
N1 C15 1.380(2) . ?
N1 C1 1.390(2) . ?
N1 C28 1.443(2) . ?
N2 C15 1.319(2) . ?
N2 C14 1.381(2) . ?
N3 C17 1.346(2) . ?
N4 C18 1.355(2) . ?
C1 C14 1.379(2) . ?
C1 C2 1.436(2) . ?
C2 C3 1.411(2) . ?
C2 C7 1.428(3) . ?
C3 C4 1.372(3) . ?
C3 H3 0.9400 . ?
C4 C5 1.391(3) . ?
C4 H4 0.9400 . ?
C5 C6 1.375(3) . ?
C5 H5 0.9400 . ?
C6 C7 1.411(3) . ?
C6 H6 0.9400 . ?
C7 C8 1.469(2) . ?
C8 C9 1.408(3) . ?
C8 C13 1.414(2) . ?
C9 C10 1.380(3) . ?
C9 H9 0.9400 . ?
C10 C11 1.394(3) . ?
C10 H10 0.9400 . ?
C11 C12 1.375(3) . ?
C11 H11 0.9400 . ?
C12 C13 1.407(2) . ?
C12 H12 0.9400 . ?
C13 C14 1.431(2) . ?
C15 C16 1.474(2) . ?
C16 C21 1.366(3) . ?
C16 C17 1.429(3) . ?
C17 C18 1.434(2) . ?
C18 C19 1.433(2) . ?
C19 C20 1.375(3) . ?
C19 C22 1.484(2) . ?
C20 C21 1.419(3) . ?
C20 H20 0.9400 . ?
C21 H21 0.9400 . ?
C22 C23 1.392(3) . ?
C22 C27 1.399(3) . ?
C23 C24 1.392(3) . ?
C23 H23 0.9400 . ?
C24 C25 1.389(3) . ?
C24 H24 0.9400 . ?
C25 C26 1.384(3) . ?
C26 C27 1.382(3) . ?
C26 H26 0.9400 . ?
C27 H27 0.9400 . ?
C28 C33 1.379(3) . ?
C28 C29 1.390(2) . ?
C29 C30 1.383(3) . ?
C29 H29 0.9400 . ?
C30 C31 1.389(3) . ?
C30 H30 0.9400 . ?
C31 C32 1.388(3) . ?
C32 C33 1.389(2) . ?
C32 H32 0.9400 . ?
C33 H33 0.9400 . ?
C34 H34A 0.9700 . ?
C34 H34B 0.9700 . ?
C34 H34C 0.9700 . ?
C35 H35A 0.9700 . ?
C35 H35B 0.9700 . ?
C35 H35C 0.9700 . ?
C36 H36 0.9900 . ?

loop_
_geom_torsion_atom_site_label_1
_geom_torsion_atom_site_label_2
_geom_torsion_atom_site_label_3
_geom_torsion_atom_site_label_4
_geom_torsion
_geom_torsion_site_symmetry_1
_geom_torsion_site_symmetry_2
_geom_torsion_site_symmetry_3
_geom_torsion_site_symmetry_4
_geom_torsion_publ_flag
N4 S1 N3 C17 -0.32(15) . . . . ?
N3 S1 N4 C18 -0.72(15) . . . . ?
C15 N1 C1 C14 0.57(19) . . . . ?
C28 N1 C1 C14 -178.32(16) . . . . ?
C15 N1 C1 C2 -178.77(19) . . . . ?
C28 N1 C1 C2 2.4(3) . . . . ?
C14 C1 C2 C3 -172.88(18) . . . . ?
N1 C1 C2 C3 6.4(3) . . . . ?
C14 C1 C2 C7 6.3(3) . . . . ?
N1 C1 C2 C7 -174.44(18) . . . . ?
C7 C2 C3 C4 1.9(3) . . . . ?
C1 C2 C3 C4 -178.89(19) . . . . ?
C2 C3 C4 C5 -0.5(3) . . . . ?
C3 C4 C5 C6 -0.8(3) . . . . ?
C4 C5 C6 C7 0.5(3) . . . . ?
C5 C6 C7 C2 1.0(3) . . . . ?
C5 C6 C7 C8 -178.5(2) . . . . ?
C3 C2 C7 C6 -2.2(3) . . . . ?
C1 C2 C7 C6 178.59(18) . . . . ?
C3 C2 C7 C8 177.39(17) . . . . ?
C1 C2 C7 C8 -1.9(3) . . . . ?
C6 C7 C8 C9 -3.8(3) . . . . ?
C2 C7 C8 C9 176.66(18) . . . . ?
C6 C7 C8 C13 175.43(19) . . . . ?
C2 C7 C8 C13 -4.1(3) . . . . ?
C13 C8 C9 C10 -0.7(3) . . . . ?
C7 C8 C9 C10 178.58(19) . . . . ?
C8 C9 C10 C11 -1.4(3) . . . . ?
C9 C10 C11 C12 1.9(3) . . . . ?
C10 C11 C12 C13 -0.3(3) . . . . ?
C11 C12 C13 C8 -1.9(3) . . . . ?
C11 C12 C13 C14 175.26(18) . . . . ?
C9 C8 C13 C12 2.3(3) . . . . ?
C7 C8 C13 C12 -176.98(17) . . . . ?
C9 C8 C13 C14 -174.94(17) . . . . ?
C7 C8 C13 C14 5.8(3) . . . . ?
N1 C1 C14 N2 -1.0(2) . . . . ?
C2 C1 C14 N2 178.40(16) . . . . ?
N1 C1 C14 C13 175.82(16) . . . . ?
C2 C1 C14 C13 -4.8(3) . . . . ?
C15 N2 C14 C1 1.0(2) . . . . ?
C15 N2 C14 C13 -175.57(18) . . . . ?
C12 C13 C14 C1 -178.75(17) . . . . ?
C8 C13 C14 C1 -1.5(3) . . . . ?
C12 C13 C14 N2 -2.5(3) . . . . ?
C8 C13 C14 N2 174.74(17) . . . . ?
C14 N2 C15 N1 -0.7(2) . . . . ?
C14 N2 C15 C16 179.81(17) . . . . ?
C1 N1 C15 N2 0.1(2) . . . . ?
C28 N1 C15 N2 178.89(17) . . . . ?
C1 N1 C15 C16 179.58(17) . . . . ?
C28 N1 C15 C16 -1.6(3) . . . . ?
N2 C15 C16 C21 57.2(3) . . . . ?
N1 C15 C16 C21 -122.3(2) . . . . ?
N2 C15 C16 C17 -118.9(2) . . . . ?
N1 C15 C16 C17 61.6(2) . . . . ?
S1 N3 C17 C16 -179.74(14) . . . . ?
S1 N3 C17 C18 1.25(19) . . . . ?
C21 C16 C17 N3 -176.36(17) . . . . ?
C15 C16 C17 N3 -0.1(3) . . . . ?
C21 C16 C17 C18 2.6(2) . . . . ?
C15 C16 C17 C18 178.85(15) . . . . ?
S1 N4 C18 C19 -179.66(14) . . . . ?
S1 N4 C18 C17 1.51(18) . . . . ?
N3 C17 C18 N4 -1.9(2) . . . . ?
C16 C17 C18 N4 179.05(15) . . . . ?
N3 C17 C18 C19 179.22(16) . . . . ?
C16 C17 C18 C19 0.2(2) . . . . ?
N4 C18 C19 C20 178.15(17) . . . . ?
C17 C18 C19 C20 -3.1(2) . . . . ?
N4 C18 C19 C22 -6.7(3) . . . . ?
C17 C18 C19 C22 172.06(15) . . . . ?
C18 C19 C20 C21 3.5(3) . . . . ?
C22 C19 C20 C21 -171.73(16) . . . . ?
C17 C16 C21 C20 -2.3(3) . . . . ?
C15 C16 C21 C20 -178.69(16) . . . . ?
C19 C20 C21 C16 -0.8(3) . . . . ?
C20 C19 C22 C23 -144.59(18) . . . . ?
C18 C19 C22 C23 40.6(2) . . . . ?
C20 C19 C22 C27 37.7(2) . . . . ?
C18 C19 C22 C27 -137.17(17) . . . . ?
C27 C22 C23 C24 0.8(2) . . . . ?
C19 C22 C23 C24 -176.97(15) . . . . ?
C22 C23 C24 C25 0.5(3) . . . . ?
C34 O2 C25 C26 168.08(15) . . . . ?
C34 O2 C25 C24 -12.0(2) . . . . ?
C23 C24 C25 O2 178.61(15) . . . . ?
C23 C24 C25 C26 -1.5(2) . . . . ?
O2 C25 C26 C27 -178.80(16) . . . . ?
C24 C25 C26 C27 1.3(3) . . . . ?
C25 C26 C27 C22 0.0(3) . . . . ?
C23 C22 C27 C26 -1.0(3) . . . . ?
C19 C22 C27 C26 176.85(15) . . . . ?
C15 N1 C28 C33 -101.0(2) . . . . ?
C1 N1 C28 C33 77.6(2) . . . . ?
C15 N1 C28 C29 85.7(2) . . . . ?
C1 N1 C28 C29 -95.7(2) . . . . ?
C33 C28 C29 C30 -0.7(3) . . . . ?
N1 C28 C29 C30 172.49(17) . . . . ?
C28 C29 C30 C31 -0.5(3) . . . . ?
C35 O1 C31 C32 -2.4(3) . . . . ?
C35 O1 C31 C30 177.64(19) . . . . ?
C29 C30 C31 O1 -178.72(17) . . . . ?
C29 C30 C31 C32 1.3(3) . . . . ?
O1 C31 C32 C33 179.09(19) . . . . ?
C30 C31 C32 C33 -0.9(3) . . . . ?
C29 C28 C33 C32 1.1(3) . . . . ?
N1 C28 C33 C32 -172.19(17) . . . . ?
C31 C32 C33 C28 -0.3(3) . . . . ?
